data_7228634
loop_
_publ_author_name
'El Moll, Hani'
'Black, Fiona A.'
'Wood, Christopher J.'
'Al-Yasari, Ahmed'
'Marri, Anil Reddy'
'Sazanovich, Igor V.'
'Gibson, Elizabeth'
'Fielden, John'

_publ_section_title
;
 Increasing p-type Dye Sensitised Solar Cell Photovoltages using
 Polyoxometalates
;
_journal_name_full 'Phys. Chem. Chem. Phys.'
_journal_paper_doi 10.1039/C7CP01558E
_journal_year 2017
_chemical_formula_moiety 'C43 H80 Mo6 N4 O18'
_chemical_formula_structural PhenylPyridineimido-Mo6
_chemical_formula_sum 'C43 H80 Mo6 N4 O18'
_chemical_formula_weight 1516.75
_space_group_crystal_system monoclinic
_space_group_IT_number 14
_space_group_name_Hall '-P 2yn'
_space_group_name_H-M_alt 'P 1 21/n 1'
_symmetry_space_group_name_Hall '-P 2yn'
_symmetry_space_group_name_H-M 'P 1 21/n 1'
_atom_sites_solution_hydrogens geom
_audit_creation_method SHELXL-2014/7
_audit_update_record
;
2017-03-10 deposited with the CCDC.
2017-07-03 downloaded from the CCDC.
;
_cell_angle_alpha 90
_cell_angle_beta 91.962(3)
_cell_angle_gamma 90
_cell_formula_units_Z 4
_cell_length_a 11.6722(4)
_cell_length_b 34.0516(16)
_cell_length_c 14.1145(6)
_cell_measurement_reflns_used 10095
_cell_measurement_temperature 140(2)
_cell_measurement_theta_max 29.9390
_cell_measurement_theta_min 3.4020
_cell_volume 5606.6(4)
_computing_molecular_graphics 'Ortep for Windows (Farrugia, 2012)'
_computing_publication_material 'WinGX publication routines (Farrugia, 2012)'
_computing_structure_refinement 'SHELXL-2014/7 (Sheldrick, 2014)'
_computing_structure_solution 'SIR-92 (Altomare et al., 1994)'
_diffrn_ambient_environment N~2~
_diffrn_ambient_temperature 140(1)
_diffrn_detector 'CCD plate'
_diffrn_detector_area_resol_mean 16.0050
_diffrn_detector_type Sapphire3
_diffrn_measured_fraction_theta_full 0.998
_diffrn_measured_fraction_theta_max 0.998
_diffrn_measurement_device 'four-circle diffractometer'
_diffrn_measurement_device_type 'Xcalibur, Sapphire3'
_diffrn_radiation_monochromator graphite
_diffrn_radiation_probe x-ray
_diffrn_radiation_type 'Mo K\a'
_diffrn_radiation_wavelength 0.71073
_diffrn_reflns_av_R_equivalents 0.0590
_diffrn_reflns_av_unetI/netI 0.0620
_diffrn_reflns_Laue_measured_fraction_full 0.998
_diffrn_reflns_Laue_measured_fraction_max 0.998
_diffrn_reflns_limit_h_max 15
_diffrn_reflns_limit_h_min -14
_diffrn_reflns_limit_k_max 44
_diffrn_reflns_limit_k_min -44
_diffrn_reflns_limit_l_max 18
_diffrn_reflns_limit_l_min -17
_diffrn_reflns_number 55034
_diffrn_reflns_point_group_measured_fraction_full 0.998
_diffrn_reflns_point_group_measured_fraction_max 0.998
_diffrn_reflns_theta_full 25.242
_diffrn_reflns_theta_max 27.500
_diffrn_reflns_theta_min 2.962
_diffrn_source 'Enhance (Mo) X-ray Source'
_exptl_absorpt_coefficient_mu 1.370
_exptl_absorpt_correction_T_max 1.00000
_exptl_absorpt_correction_T_min 0.86787
_exptl_absorpt_correction_type multi-scan
_exptl_absorpt_process_details
;
CrysAlisPro, Agilent Technologies,
Version 1.171.37.35 (release 13-08-2014 CrysAlis171 .NET)
(compiled Aug 13 2014,18:06:01)
Empirical absorption correction using spherical harmonics,
 implemented in SCALE3 ABSPACK scaling algorithm.
;
_exptl_crystal_colour orange
_exptl_crystal_density_diffrn 1.797
_exptl_crystal_description Sheet
_exptl_crystal_F_000 3048
_exptl_crystal_recrystallization_method 'Vapour diffusion'
_exptl_crystal_size_max 0.190
_exptl_crystal_size_mid 0.120
_exptl_crystal_size_min 0.030
_refine_diff_density_max 0.862
_refine_diff_density_min -0.671
_refine_diff_density_rms 0.124
_refine_ls_extinction_method none
_refine_ls_goodness_of_fit_ref 1.016
_refine_ls_hydrogen_treatment constr
_refine_ls_matrix_type full
_refine_ls_number_parameters 648
_refine_ls_number_reflns 12870
_refine_ls_number_restraints 0
_refine_ls_restrained_S_all 1.016
_refine_ls_R_factor_all 0.0799
_refine_ls_R_factor_gt 0.0428
_refine_ls_shift/su_max 0.004
_refine_ls_shift/su_mean 0.000
_refine_ls_structure_factor_coef Fsqd
_refine_ls_weighting_details 'w=1/[\s^2^(Fo^2^)+(0.0249P)^2^+5.9103P] where P=(Fo^2^+2Fc^2^)/3'
_refine_ls_weighting_scheme calc
_refine_ls_wR_factor_gt 0.0715
_refine_ls_wR_factor_ref 0.0789
_reflns_Friedel_coverage 0.000
_reflns_number_gt 8937
_reflns_number_total 12870
_reflns_threshold_expression 'I > 2\s(I)'
_cod_data_source_file c7cp01558e2.cif
_cod_data_source_block compound3
_cod_database_code 7228634
_shelx_shelxl_version_number 2014/7
_shelx_space_group_comment
;
The symmetry employed for this shelxl refinement is uniquely defined
by the following loop, which should always be used as a source of
symmetry information in preference to the above space-group names.
They are only intended as comments.
;
_shelx_estimated_absorpt_t_min 0.781
_shelx_estimated_absorpt_t_max 0.960

loop_
_space_group_symop_operation_xyz
'x, y, z'
'-x+1/2, y+1/2, -z+1/2'
'-x, -y, -z'
'x-1/2, -y-1/2, z-1/2'

loop_
_atom_site_label
_atom_site_type_symbol
_atom_site_fract_x
_atom_site_fract_y
_atom_site_fract_z
_atom_site_U_iso_or_equiv
_atom_site_adp_type
_atom_site_occupancy
_atom_site_site_symmetry_order
_atom_site_calc_flag
_atom_site_refinement_flags_posn
_atom_site_refinement_flags_adp
Mo1 Mo 0.85582(3) 0.17090(2) 0.67848(3) 0.02173(9) Uani 1 1 d . .
Mo2 Mo 0.62167(3) 0.11593(2) 0.66078(3) 0.01892(9) Uani 1 1 d . .
Mo3 Mo 0.64179(3) 0.18759(2) 0.81279(3) 0.02033(9) Uani 1 1 d . .
Mo4 Mo 0.86145(3) 0.07971(2) 0.75527(3) 0.02241(9) Uani 1 1 d . .
Mo5 Mo 0.87753(3) 0.15304(2) 0.90798(3) 0.01852(9) Uani 1 1 d . .
Mo6 Mo 0.64360(3) 0.09867(2) 0.89097(3) 0.02077(9) Uani 1 1 d . .
O1 O 0.7475(2) 0.13572(8) 0.7850(2) 0.0161(6) Uani 1 1 d . .
O2 O 0.7437(2) 0.14761(8) 0.5981(2) 0.0222(7) Uani 1 1 d . .
O3 O 0.7505(2) 0.20837(8) 0.7205(2) 0.0232(7) Uani 1 1 d . .
O4 O 0.9376(2) 0.17918(8) 0.8048(2) 0.0216(7) Uani 1 1 d . .
O5 O 0.9328(2) 0.12030(8) 0.6867(2) 0.0237(7) Uani 1 1 d . .
O6 O 0.9392(2) 0.19604(9) 0.6047(2) 0.0319(8) Uani 1 1 d . .
O7 O 0.7455(2) 0.07587(8) 0.6620(2) 0.0238(7) Uani 1 1 d . .
O8 O 0.5356(2) 0.10240(9) 0.5673(2) 0.0275(7) Uani 1 1 d . .
O9 O 0.5618(2) 0.16365(8) 0.6985(2) 0.0205(7) Uani 1 1 d . .
O10 O 0.9457(2) 0.04013(9) 0.7389(3) 0.0344(8) Uani 1 1 d . .
O11 O 0.9360(2) 0.10486(8) 0.8685(2) 0.0235(7) Uani 1 1 d . .
O12 O 0.7574(2) 0.19375(8) 0.9097(2) 0.0225(7) Uani 1 1 d . .
O13 O 0.5634(2) 0.08940(8) 0.7647(2) 0.0229(7) Uani 1 1 d . .
O14 O 0.7526(2) 0.06196(8) 0.8467(2) 0.0253(7) Uani 1 1 d . .
O15 O 0.9625(2) 0.16532(8) 1.0026(2) 0.0251(7) Uani 1 1 d . .
O16 O 0.7561(2) 0.12102(8) 0.9708(2) 0.0212(6) Uani 1 1 d . .
O17 O 0.5647(2) 0.07100(9) 0.9635(2) 0.0299(8) Uani 1 1 d . .
O18 O 0.5657(2) 0.14808(8) 0.8858(2) 0.0214(6) Uani 1 1 d . .
N1 N 0.5551(3) 0.22880(10) 0.8239(3) 0.0254(9) Uani 1 1 d . .
N2 N 0.0749(3) 0.41474(11) 0.7633(3) 0.0362(10) Uani 1 1 d . .
C1 C 0.4845(3) 0.26145(12) 0.8166(3) 0.0207(9) Uani 1 1 d . .
C2 C 0.4760(3) 0.28229(13) 0.7320(3) 0.0266(10) Uani 1 1 d . .
H2 H 0.5202 0.2747 0.6798 0.032 Uiso 1 1 calc R U
C3 C 0.4026(3) 0.31426(12) 0.7241(3) 0.0246(10) Uani 1 1 d . .
H3 H 0.3971 0.3285 0.6662 0.030 Uiso 1 1 calc R U
C4 C 0.3363(3) 0.32591(11) 0.8003(3) 0.0192(9) Uani 1 1 d . .
C5 C 0.3499(3) 0.30564(11) 0.8851(3) 0.0207(9) Uani 1 1 d . .
H5 H 0.3087 0.3140 0.9383 0.025 Uiso 1 1 calc R U
C6 C 0.4224(3) 0.27345(11) 0.8939(3) 0.0206(9) Uani 1 1 d . .
H6 H 0.4297 0.2597 0.9524 0.025 Uiso 1 1 calc R U
C7 C 0.2486(3) 0.35743(11) 0.7878(3) 0.0215(9) Uani 1 1 d . .
C8 C 0.2029(3) 0.36748(13) 0.6993(3) 0.0264(10) Uani 1 1 d . .
H8 H 0.2299 0.3549 0.6443 0.032 Uiso 1 1 calc R U
C9 C 0.1184(4) 0.39569(13) 0.6907(4) 0.0314(11) Uani 1 1 d . .
H9 H 0.0893 0.4019 0.6288 0.038 Uiso 1 1 calc R U
C10 C 0.1175(4) 0.40481(13) 0.8493(4) 0.0352(12) Uani 1 1 d . .
H10 H 0.0877 0.4177 0.9029 0.042 Uiso 1 1 calc R U
C11 C 0.2028(4) 0.37670(12) 0.8648(3) 0.0282(10) Uani 1 1 d . .
H11 H 0.2296 0.3707 0.9275 0.034 Uiso 1 1 calc R U
N3 N 0.2842(3) 0.18659(10) 0.4607(3) 0.0260(9) Uani 1 1 d . .
N4 N 0.2474(3) 0.02690(10) 0.8833(3) 0.0315(10) Uani 1 1 d . .
C12 C 0.2716(4) 0.19066(14) 0.3539(4) 0.0338(12) Uani 1 1 d . .
H12A H 0.1893 0.1879 0.3361 0.041 Uiso 1 1 calc R U
H12B H 0.2945 0.2177 0.3372 0.041 Uiso 1 1 calc R U
C13 C 0.3368(5) 0.16298(16) 0.2933(4) 0.0488(15) Uani 1 1 d . .
H13A H 0.3168 0.1355 0.3082 0.059 Uiso 1 1 calc R U
H13B H 0.4203 0.1665 0.3048 0.059 Uiso 1 1 calc R U
C14 C 0.3031(7) 0.1725(3) 0.1882(5) 0.086(3) Uani 1 1 d . .
H14A H 0.2205 0.1666 0.1780 0.103 Uiso 1 1 calc R U
H14B H 0.3129 0.2011 0.1786 0.103 Uiso 1 1 calc R U
C15 C 0.3633(8) 0.1529(3) 0.1183(7) 0.132(4) Uani 1 1 d . .
H15A H 0.4421 0.1628 0.1179 0.198 Uiso 1 1 calc R U
H15B H 0.3255 0.1575 0.0562 0.198 Uiso 1 1 calc R U
H15C H 0.3643 0.1247 0.1319 0.198 Uiso 1 1 calc R U
C16 C 0.2468(4) 0.14643(12) 0.4949(4) 0.0333(12) Uani 1 1 d . .
H16A H 0.3013 0.1267 0.4715 0.040 Uiso 1 1 calc R U
H16B H 0.2537 0.1462 0.5650 0.040 Uiso 1 1 calc R U
C17 C 0.1260(4) 0.13327(14) 0.4659(4) 0.0390(13) Uani 1 1 d . .
H17A H 0.0696 0.1528 0.4872 0.047 Uiso 1 1 calc R U
H17B H 0.1184 0.1312 0.3960 0.047 Uiso 1 1 calc R U
C18 C 0.1024(4) 0.09360(15) 0.5105(5) 0.0572(18) Uani 1 1 d . .
H18A H 0.1091 0.0962 0.5804 0.069 Uiso 1 1 calc R U
H18B H 0.1615 0.0747 0.4909 0.069 Uiso 1 1 calc R U
C19 C -0.0150(5) 0.07736(18) 0.4833(5) 0.069(2) Uani 1 1 d . .
H19A H -0.0740 0.0936 0.5117 0.104 Uiso 1 1 calc R U
H19B H -0.0210 0.0503 0.5065 0.104 Uiso 1 1 calc R U
H19C H -0.0258 0.0776 0.4142 0.104 Uiso 1 1 calc R U
C20 C 0.2107(3) 0.21881(12) 0.5003(3) 0.0243(10) Uani 1 1 d . .
H20A H 0.2377 0.2442 0.4750 0.029 Uiso 1 1 calc R U
H20B H 0.1312 0.2149 0.4753 0.029 Uiso 1 1 calc R U
C21 C 0.2068(3) 0.22250(13) 0.6065(3) 0.0262(10) Uani 1 1 d . .
H21A H 0.2856 0.2240 0.6344 0.031 Uiso 1 1 calc R U
H21B H 0.1685 0.1993 0.6332 0.031 Uiso 1 1 calc R U
C22 C 0.1401(4) 0.25986(13) 0.6301(4) 0.0316(11) Uani 1 1 d . .
H22A H 0.1861 0.2831 0.6130 0.038 Uiso 1 1 calc R U
H22B H 0.0679 0.2605 0.5912 0.038 Uiso 1 1 calc R U
C23 C 0.1119(4) 0.26252(15) 0.7334(4) 0.0400(13) Uani 1 1 d . .
H23A H 0.0624 0.2405 0.7499 0.060 Uiso 1 1 calc R U
H23B H 0.0722 0.2873 0.7450 0.060 Uiso 1 1 calc R U
H23C H 0.1830 0.2615 0.7725 0.060 Uiso 1 1 calc R U
C24 C 0.4093(3) 0.19125(13) 0.4939(4) 0.0291(11) Uani 1 1 d . .
H24A H 0.4147 0.1858 0.5628 0.035 Uiso 1 1 calc R U
H24B H 0.4549 0.1709 0.4621 0.035 Uiso 1 1 calc R U
C25 C 0.4641(3) 0.23074(13) 0.4767(4) 0.0278(10) Uani 1 1 d . .
H25A H 0.4274 0.2512 0.5152 0.033 Uiso 1 1 calc R U
H25B H 0.4541 0.2380 0.4090 0.033 Uiso 1 1 calc R U
C26 C 0.5909(3) 0.22774(14) 0.5040(4) 0.0345(12) Uani 1 1 d . .
H26A H 0.5990 0.2185 0.5705 0.041 Uiso 1 1 calc R U
H26B H 0.6265 0.2078 0.4633 0.041 Uiso 1 1 calc R U
C27 C 0.6551(4) 0.26588(15) 0.4949(4) 0.0393(13) Uani 1 1 d . .
H27A H 0.6470 0.2754 0.4295 0.059 Uiso 1 1 calc R U
H27B H 0.7364 0.2617 0.5114 0.059 Uiso 1 1 calc R U
H27C H 0.6236 0.2854 0.5379 0.059 Uiso 1 1 calc R U
C28 C 0.3257(4) 0.01613(14) 0.8028(4) 0.0389(13) Uani 1 1 d . .
H28A H 0.3886 0.0357 0.8021 0.047 Uiso 1 1 calc R U
H28B H 0.3609 -0.0097 0.8178 0.047 Uiso 1 1 calc R U
C29 C 0.2719(5) 0.01385(19) 0.7029(5) 0.0594(18) Uani 1 1 d . .
H29A H 0.2257 0.0377 0.6896 0.071 Uiso 1 1 calc R U
H29B H 0.2204 -0.0092 0.6978 0.071 Uiso 1 1 calc R U
C30 C 0.3661(5) 0.01031(18) 0.6308(5) 0.065(2) Uani 1 1 d . .
H30A H 0.4096 0.0352 0.6295 0.078 Uiso 1 1 calc R U
H30B H 0.4199 -0.0107 0.6513 0.078 Uiso 1 1 calc R U
C31 C 0.3192(7) 0.0012(3) 0.5317(6) 0.124(4) Uani 1 1 d . .
H31A H 0.2904 -0.0258 0.5296 0.186 Uiso 1 1 calc R U
H31B H 0.3804 0.0042 0.4864 0.186 Uiso 1 1 calc R U
H31C H 0.2566 0.0194 0.5152 0.186 Uiso 1 1 calc R U
C32 C 0.2016(4) 0.06808(12) 0.8692(4) 0.0370(13) Uani 1 1 d . .
H32A H 0.1514 0.0682 0.8113 0.044 Uiso 1 1 calc R U
H32B H 0.1529 0.0744 0.9232 0.044 Uiso 1 1 calc R U
C33 C 0.2879(4) 0.10050(13) 0.8604(5) 0.0503(17) Uani 1 1 d . .
H33A H 0.3394 0.0946 0.8080 0.060 Uiso 1 1 calc R U
H33B H 0.3352 0.1025 0.9198 0.060 Uiso 1 1 calc R U
C34 C 0.2253(4) 0.13981(13) 0.8408(5) 0.0491(17) Uani 1 1 d . .
H34A H 0.1728 0.1366 0.7847 0.059 Uiso 1 1 calc R U
H34B H 0.1782 0.1463 0.8957 0.059 Uiso 1 1 calc R U
C35 C 0.3038(4) 0.17250(15) 0.8238(5) 0.0486(15) Uani 1 1 d . .
H35A H 0.3554 0.1761 0.8794 0.073 Uiso 1 1 calc R U
H35B H 0.2596 0.1966 0.8123 0.073 Uiso 1 1 calc R U
H35C H 0.3490 0.1667 0.7683 0.073 Uiso 1 1 calc R U
C36 C 0.3196(3) 0.02289(13) 0.9750(4) 0.0341(13) Uani 1 1 d . .
H36A H 0.3486 -0.0044 0.9788 0.041 Uiso 1 1 calc R U
H36B H 0.3871 0.0403 0.9703 0.041 Uiso 1 1 calc R U
C37 C 0.2631(4) 0.03203(14) 1.0667(4) 0.0371(13) Uani 1 1 d . .
H37A H 0.1995 0.0134 1.0764 0.045 Uiso 1 1 calc R U
H37B H 0.2311 0.0589 1.0644 0.045 Uiso 1 1 calc R U
C38 C 0.3511(4) 0.02870(14) 1.1482(4) 0.0429(15) Uani 1 1 d . .
H38A H 0.3856 0.0021 1.1473 0.051 Uiso 1 1 calc R U
H38B H 0.4132 0.0479 1.1383 0.051 Uiso 1 1 calc R U
C39 C 0.3022(5) 0.03575(17) 1.2445(5) 0.0561(17) Uani 1 1 d . .
H39A H 0.2635 0.0613 1.2448 0.084 Uiso 1 1 calc R U
H39B H 0.3643 0.0355 1.2930 0.084 Uiso 1 1 calc R U
H39C H 0.2470 0.0150 1.2581 0.084 Uiso 1 1 calc R U
C40 C 0.1426(3) 0.00052(12) 0.8839(4) 0.0293(11) Uani 1 1 d . .
H40A H 0.0908 0.0104 0.9326 0.035 Uiso 1 1 calc R U
H40B H 0.1015 0.0028 0.8217 0.035 Uiso 1 1 calc R U
C41 C 0.1658(4) -0.04215(13) 0.9030(4) 0.0380(13) Uani 1 1 d . .
H41A H 0.1971 -0.0453 0.9686 0.046 Uiso 1 1 calc R U
H41B H 0.2241 -0.0518 0.8592 0.046 Uiso 1 1 calc R U
C42 C 0.0565(4) -0.06673(14) 0.8899(4) 0.0381(13) Uani 1 1 d . .
H42A H 0.0717 -0.0934 0.9154 0.046 Uiso 1 1 calc R U
H42B H -0.0041 -0.0548 0.9281 0.046 Uiso 1 1 calc R U
C43 C 0.0119(5) -0.07047(16) 0.7895(4) 0.0534(16) Uani 1 1 d . .
H43A H -0.0119 -0.0446 0.7656 0.080 Uiso 1 1 calc R U
H43B H -0.0539 -0.0883 0.7869 0.080 Uiso 1 1 calc R U
H43C H 0.0724 -0.0809 0.7501 0.080 Uiso 1 1 calc R U

loop_
_atom_site_aniso_label
_atom_site_aniso_U_11
_atom_site_aniso_U_22
_atom_site_aniso_U_33
_atom_site_aniso_U_23
_atom_site_aniso_U_13
_atom_site_aniso_U_12
Mo1 0.02090(18) 0.0265(2) 0.0179(2) 0.00304(17) 0.00297(15) -0.00586(15)
Mo2 0.01776(17) 0.02011(17) 0.0186(2) -0.00117(15) -0.00347(14) 0.00007(13)
Mo3 0.01981(18) 0.01736(17) 0.0238(2) -0.00269(16) -0.00054(15) 0.00351(13)
Mo4 0.01891(18) 0.02083(18) 0.0272(3) -0.00298(17) -0.00302(15) 0.00529(14)
Mo5 0.01636(17) 0.02229(18) 0.0168(2) -0.00029(16) -0.00129(14) -0.00266(13)
Mo6 0.01856(18) 0.02270(19) 0.0211(2) 0.00566(16) 0.00091(14) -0.00544(14)
O1 0.0149(12) 0.0165(13) 0.0169(16) 0.0011(12) 0.0019(10) 0.0003(10)
O2 0.0212(14) 0.0245(16) 0.0208(19) -0.0011(14) -0.0005(12) 0.0001(11)
O3 0.0261(15) 0.0160(14) 0.027(2) 0.0050(14) -0.0007(13) -0.0027(11)
O4 0.0172(14) 0.0235(15) 0.0242(19) 0.0009(13) 0.0012(12) -0.0051(11)
O5 0.0176(14) 0.0299(16) 0.0238(19) -0.0035(14) 0.0032(12) 0.0005(11)
O6 0.0293(17) 0.046(2) 0.020(2) 0.0056(16) 0.0023(13) -0.0143(14)
O7 0.0244(15) 0.0232(16) 0.024(2) -0.0070(14) -0.0022(12) 0.0035(11)
O8 0.0243(15) 0.0313(17) 0.027(2) -0.0033(15) -0.0054(13) -0.0018(12)
O9 0.0195(14) 0.0218(15) 0.0198(19) 0.0027(13) -0.0028(12) 0.0018(11)
O10 0.0306(17) 0.0281(17) 0.044(2) -0.0093(16) -0.0104(15) 0.0124(13)
O11 0.0190(14) 0.0265(16) 0.025(2) 0.0009(14) -0.0041(12) 0.0022(11)
O12 0.0242(15) 0.0237(15) 0.0196(19) -0.0056(13) -0.0010(12) -0.0002(11)
O13 0.0189(14) 0.0216(15) 0.028(2) 0.0013(14) -0.0032(12) -0.0056(11)
O14 0.0282(15) 0.0161(14) 0.031(2) 0.0064(14) -0.0036(13) -0.0003(11)
O15 0.0228(15) 0.0337(17) 0.0186(19) -0.0013(14) -0.0012(12) -0.0056(12)
O16 0.0203(14) 0.0256(16) 0.0176(18) 0.0014(13) -0.0017(12) -0.0007(11)
O17 0.0291(16) 0.0344(18) 0.026(2) 0.0100(15) -0.0017(13) -0.0136(13)
O18 0.0190(14) 0.0246(15) 0.0207(19) -0.0008(13) 0.0036(12) 0.0012(11)
N1 0.0244(18) 0.0209(18) 0.031(3) -0.0066(17) -0.0004(16) -0.0006(14)
N2 0.038(2) 0.033(2) 0.038(3) 0.008(2) 0.0029(19) 0.0149(18)
C1 0.0158(19) 0.019(2) 0.027(3) -0.0041(19) -0.0001(17) 0.0035(15)
C2 0.024(2) 0.032(2) 0.025(3) -0.006(2) 0.0066(18) 0.0053(18)
C3 0.029(2) 0.027(2) 0.018(3) 0.001(2) 0.0039(18) 0.0038(18)
C4 0.020(2) 0.0162(19) 0.022(3) -0.0013(18) 0.0009(17) -0.0012(15)
C5 0.017(2) 0.023(2) 0.022(3) -0.0004(19) 0.0044(17) 0.0005(15)
C6 0.021(2) 0.020(2) 0.020(3) 0.0025(18) -0.0026(17) -0.0008(16)
C7 0.020(2) 0.017(2) 0.028(3) 0.0028(19) 0.0050(17) -0.0003(16)
C8 0.032(2) 0.025(2) 0.022(3) 0.000(2) 0.0007(19) 0.0006(18)
C9 0.036(3) 0.030(3) 0.028(3) 0.010(2) -0.004(2) 0.005(2)
C10 0.053(3) 0.025(2) 0.028(3) 0.004(2) 0.009(2) 0.015(2)
C11 0.041(3) 0.025(2) 0.019(3) 0.006(2) 0.002(2) 0.0080(19)
N3 0.0234(18) 0.0259(19) 0.029(3) 0.0040(18) 0.0013(16) 0.0057(14)
N4 0.0214(19) 0.0210(19) 0.052(3) 0.0064(19) 0.0030(17) 0.0017(14)
C12 0.037(3) 0.035(3) 0.030(3) 0.000(2) -0.002(2) 0.000(2)
C13 0.056(3) 0.049(3) 0.042(4) -0.013(3) 0.009(3) -0.003(3)
C14 0.100(6) 0.123(7) 0.034(5) -0.033(5) 0.000(4) 0.027(5)
C15 0.139(8) 0.149(10) 0.108(10) 0.000(8) -0.003(7) 0.056(7)
C16 0.038(3) 0.023(2) 0.039(3) 0.004(2) 0.007(2) 0.0053(19)
C17 0.042(3) 0.033(3) 0.042(4) 0.000(3) 0.006(2) -0.008(2)
C18 0.043(3) 0.038(3) 0.093(6) 0.006(3) 0.023(3) -0.004(2)
C19 0.092(5) 0.057(4) 0.060(5) -0.022(4) 0.028(4) -0.042(3)
C20 0.019(2) 0.024(2) 0.030(3) 0.005(2) -0.0024(18) 0.0022(16)
C21 0.022(2) 0.027(2) 0.029(3) 0.004(2) -0.0001(19) -0.0024(17)
C22 0.033(2) 0.030(2) 0.033(3) -0.002(2) 0.005(2) -0.0031(19)
C23 0.047(3) 0.038(3) 0.036(4) -0.008(3) 0.011(2) -0.010(2)
C24 0.026(2) 0.031(2) 0.030(3) 0.009(2) -0.0009(19) 0.0037(18)
C25 0.027(2) 0.034(3) 0.023(3) 0.007(2) 0.0000(19) 0.0047(18)
C26 0.025(2) 0.038(3) 0.041(4) 0.004(2) 0.001(2) 0.0075(19)
C27 0.024(2) 0.052(3) 0.042(4) -0.004(3) 0.005(2) -0.002(2)
C28 0.028(3) 0.028(3) 0.061(4) 0.005(3) 0.008(2) 0.0069(19)
C29 0.055(4) 0.065(4) 0.059(5) 0.013(4) 0.010(3) 0.027(3)
C30 0.076(4) 0.045(4) 0.075(6) 0.021(4) 0.033(4) 0.017(3)
C31 0.143(8) 0.176(10) 0.055(6) 0.034(6) 0.030(5) 0.107(7)
C32 0.024(2) 0.021(2) 0.067(4) 0.010(2) 0.010(2) 0.0077(18)
C33 0.033(3) 0.022(2) 0.097(6) 0.005(3) 0.021(3) 0.003(2)
C34 0.028(3) 0.024(3) 0.097(5) -0.009(3) 0.017(3) 0.005(2)
C35 0.043(3) 0.042(3) 0.061(5) 0.010(3) 0.010(3) 0.011(2)
C36 0.017(2) 0.025(2) 0.060(4) 0.002(2) -0.006(2) -0.0028(17)
C37 0.026(2) 0.028(2) 0.058(4) 0.000(3) -0.004(2) -0.0034(19)
C38 0.031(3) 0.030(3) 0.067(5) 0.000(3) -0.009(3) -0.010(2)
C39 0.047(3) 0.054(4) 0.066(5) -0.005(3) -0.011(3) -0.012(3)
C40 0.017(2) 0.029(2) 0.042(3) 0.006(2) -0.0050(19) -0.0020(17)
C41 0.035(3) 0.030(3) 0.048(4) 0.013(2) -0.015(2) -0.005(2)
C42 0.035(3) 0.035(3) 0.043(4) 0.007(3) -0.008(2) -0.008(2)
C43 0.050(3) 0.053(4) 0.057(5) -0.011(3) -0.015(3) 0.005(3)

loop_
_atom_type_symbol
_atom_type_description
_atom_type_scat_dispersion_real
_atom_type_scat_dispersion_imag
_atom_type_scat_source
C C 0.0033 0.0016 'International Tables Vol C Tables 4.2.6.8 and 6.1.1.4'
H H 0.0000 0.0000 'International Tables Vol C Tables 4.2.6.8 and 6.1.1.4'
Mo Mo -1.6832 0.6857 'International Tables Vol C Tables 4.2.6.8 and 6.1.1.4'
N N 0.0061 0.0033 'International Tables Vol C Tables 4.2.6.8 and 6.1.1.4'
O O 0.0106 0.0060 'International Tables Vol C Tables 4.2.6.8 and 6.1.1.4'

loop_
_geom_angle_atom_site_label_1
_geom_angle_atom_site_label_2
_geom_angle_atom_site_label_3
_geom_angle
O6 Mo1 O2 104.29(14)
O6 Mo1 O3 104.34(14)
O2 Mo1 O3 91.56(12)
O6 Mo1 O5 102.21(14)
O2 Mo1 O5 88.45(12)
O3 Mo1 O5 152.57(13)
O6 Mo1 O4 102.11(13)
O2 Mo1 O4 153.34(12)
O3 Mo1 O4 85.48(12)
O5 Mo1 O4 82.37(12)
O6 Mo1 O1 177.48(12)
O2 Mo1 O1 77.89(11)
O3 Mo1 O1 76.73(11)
O5 Mo1 O1 76.47(10)
O4 Mo1 O1 75.64(10)
O8 Mo2 O9 104.05(13)
O8 Mo2 O13 104.93(13)
O9 Mo2 O13 92.71(13)
O8 Mo2 O7 103.38(13)
O9 Mo2 O7 151.70(12)
O13 Mo2 O7 86.89(12)
O8 Mo2 O2 102.28(13)
O9 Mo2 O2 86.32(11)
O13 Mo2 O2 152.15(12)
O7 Mo2 O2 81.17(11)
O8 Mo2 O1 177.19(13)
O9 Mo2 O1 76.48(10)
O13 Mo2 O1 77.75(10)
O7 Mo2 O1 75.79(10)
O2 Mo2 O1 74.96(11)
N1 Mo3 O12 104.30(14)
N1 Mo3 O18 103.58(14)
O12 Mo3 O18 91.19(12)
N1 Mo3 O3 99.12(15)
O12 Mo3 O3 88.80(12)
O18 Mo3 O3 156.56(11)
N1 Mo3 O9 98.27(14)
O12 Mo3 O9 157.23(11)
O18 Mo3 O9 86.35(12)
O3 Mo3 O9 84.67(12)
N1 Mo3 O1 174.82(15)
O12 Mo3 O1 80.10(11)
O18 Mo3 O1 78.83(10)
O3 Mo3 O1 78.08(10)
O9 Mo3 O1 77.21(10)
O10 Mo4 O7 105.07(13)
O10 Mo4 O5 104.09(14)
O7 Mo4 O5 90.67(13)
O10 Mo4 O14 103.92(14)
O7 Mo4 O14 88.37(13)
O5 Mo4 O14 151.22(12)
O10 Mo4 O11 102.31(13)
O7 Mo4 O11 152.54(11)
O5 Mo4 O11 84.75(12)
O14 Mo4 O11 82.99(12)
O10 Mo4 O1 177.42(13)
O7 Mo4 O1 77.45(11)
O5 Mo4 O1 76.30(10)
O14 Mo4 O1 75.43(10)
O11 Mo4 O1 75.16(10)
O15 Mo5 O4 105.83(13)
O15 Mo5 O11 104.04(13)
O4 Mo5 O11 92.01(13)
O15 Mo5 O12 102.42(13)
O4 Mo5 O12 87.75(12)
O11 Mo5 O12 152.54(11)
O15 Mo5 O16 100.89(13)
O4 Mo5 O16 152.91(12)
O11 Mo5 O16 85.75(12)
O12 Mo5 O16 82.19(11)
O15 Mo5 O1 175.44(12)
O4 Mo5 O1 78.04(10)
O11 Mo5 O1 77.98(10)
O12 Mo5 O1 75.11(10)
O16 Mo5 O1 75.08(10)
O17 Mo6 O16 104.42(14)
O17 Mo6 O14 102.56(14)
O16 Mo6 O14 90.09(12)
O17 Mo6 O18 104.21(13)
O16 Mo6 O18 89.31(11)
O14 Mo6 O18 152.50(13)
O17 Mo6 O13 101.71(13)
O16 Mo6 O13 153.87(12)
O14 Mo6 O13 84.38(12)
O18 Mo6 O13 84.14(12)
O17 Mo6 O1 177.37(13)
O16 Mo6 O1 78.20(11)
O14 Mo6 O1 77.08(11)
O18 Mo6 O1 75.89(10)
O13 Mo6 O1 75.67(10)
Mo3 O1 Mo1 91.28(9)
Mo3 O1 Mo6 90.74(9)
Mo1 O1 Mo6 177.96(12)
Mo3 O1 Mo5 91.08(10)
Mo1 O1 Mo5 89.79(8)
Mo6 O1 Mo5 89.93(10)
Mo3 O1 Mo2 91.34(9)
Mo1 O1 Mo2 90.30(10)
Mo6 O1 Mo2 89.89(8)
Mo5 O1 Mo2 177.58(13)
Mo3 O1 Mo4 179.90(16)
Mo1 O1 Mo4 88.80(9)
Mo6 O1 Mo4 89.17(9)
Mo5 O1 Mo4 88.87(8)
Mo2 O1 Mo4 88.71(9)
Mo1 O2 Mo2 116.70(15)
Mo1 O3 Mo3 113.91(13)
Mo5 O4 Mo1 116.44(12)
Mo4 O5 Mo1 117.75(14)
Mo4 O7 Mo2 117.98(15)
Mo2 O9 Mo3 114.64(13)
Mo5 O11 Mo4 117.64(13)
Mo3 O12 Mo5 113.65(14)
Mo2 O13 Mo6 116.66(13)
Mo6 O14 Mo4 118.32(14)
Mo6 O16 Mo5 116.49(15)
Mo6 O18 Mo3 114.01(13)
C1 N1 Mo3 170.6(4)
C9 N2 C10 115.9(4)
N1 C1 C6 120.1(4)
N1 C1 C2 119.9(4)
C6 C1 C2 120.0(4)
C3 C2 C1 119.7(4)
C3 C2 H2 120.2
C1 C2 H2 120.2
C2 C3 C4 121.0(4)
C2 C3 H3 119.5
C4 C3 H3 119.5
C5 C4 C3 118.1(4)
C5 C4 C7 121.3(4)
C3 C4 C7 120.5(4)
C4 C5 C6 121.5(4)
C4 C5 H5 119.2
C6 C5 H5 119.2
C5 C6 C1 119.6(4)
C5 C6 H6 120.2
C1 C6 H6 120.2
C8 C7 C11 116.2(4)
C8 C7 C4 121.8(4)
C11 C7 C4 121.9(4)
C9 C8 C7 120.3(4)
C9 C8 H8 119.9
C7 C8 H8 119.9
N2 C9 C8 124.3(5)
N2 C9 H9 117.9
C8 C9 H9 117.9
N2 C10 C11 123.8(5)
N2 C10 H10 118.1
C11 C10 H10 118.1
C10 C11 C7 119.5(4)
C10 C11 H11 120.2
C7 C11 H11 120.2
C20 N3 C12 105.3(3)
C20 N3 C16 111.2(3)
C12 N3 C16 112.3(4)
C20 N3 C24 111.1(3)
C12 N3 C24 110.8(3)
C16 N3 C24 106.1(3)
C32 N4 C40 105.6(3)
C32 N4 C28 110.0(4)
C40 N4 C28 111.4(4)
C32 N4 C36 112.1(4)
C40 N4 C36 111.3(4)
C28 N4 C36 106.4(3)
C13 C12 N3 118.4(4)
C13 C12 H12A 107.7
N3 C12 H12A 107.7
C13 C12 H12B 107.7
N3 C12 H12B 107.7
H12A C12 H12B 107.1
C12 C13 C14 107.2(5)
C12 C13 H13A 110.3
C14 C13 H13A 110.3
C12 C13 H13B 110.3
C14 C13 H13B 110.3
H13A C13 H13B 108.5
C15 C14 C13 117.1(7)
C15 C14 H14A 108.0
C13 C14 H14A 108.0
C15 C14 H14B 108.0
C13 C14 H14B 108.0
H14A C14 H14B 107.3
C14 C15 H15A 109.5
C14 C15 H15B 109.5
H15A C15 H15B 109.5
C14 C15 H15C 109.5
H15A C15 H15C 109.5
H15B C15 H15C 109.5
C17 C16 N3 116.9(4)
C17 C16 H16A 108.1
N3 C16 H16A 108.1
C17 C16 H16B 108.1
N3 C16 H16B 108.1
H16A C16 H16B 107.3
C18 C17 C16 109.2(4)
C18 C17 H17A 109.8
C16 C17 H17A 109.8
C18 C17 H17B 109.8
C16 C17 H17B 109.8
H17A C17 H17B 108.3
C17 C18 C19 113.2(5)
C17 C18 H18A 108.9
C19 C18 H18A 108.9
C17 C18 H18B 108.9
C19 C18 H18B 108.9
H18A C18 H18B 107.7
C18 C19 H19A 109.5
C18 C19 H19B 109.5
H19A C19 H19B 109.5
C18 C19 H19C 109.5
H19A C19 H19C 109.5
H19B C19 H19C 109.5
C21 C20 N3 117.8(3)
C21 C20 H20A 107.9
N3 C20 H20A 107.9
C21 C20 H20B 107.9
N3 C20 H20B 107.9
H20A C20 H20B 107.2
C20 C21 C22 108.6(4)
C20 C21 H21A 110.0
C22 C21 H21A 110.0
C20 C21 H21B 110.0
C22 C21 H21B 110.0
H21A C21 H21B 108.4
C23 C22 C21 112.9(4)
C23 C22 H22A 109.0
C21 C22 H22A 109.0
C23 C22 H22B 109.0
C21 C22 H22B 109.0
H22A C22 H22B 107.8
C22 C23 H23A 109.5
C22 C23 H23B 109.5
H23A C23 H23B 109.5
C22 C23 H23C 109.5
H23A C23 H23C 109.5
H23B C23 H23C 109.5
C25 C24 N3 116.6(3)
C25 C24 H24A 108.1
N3 C24 H24A 108.1
C25 C24 H24B 108.1
N3 C24 H24B 108.1
H24A C24 H24B 107.3
C24 C25 C26 108.2(3)
C24 C25 H25A 110.1
C26 C25 H25A 110.1
C24 C25 H25B 110.1
C26 C25 H25B 110.1
H25A C25 H25B 108.4
C27 C26 C25 113.8(4)
C27 C26 H26A 108.8
C25 C26 H26A 108.8
C27 C26 H26B 108.8
C25 C26 H26B 108.8
H26A C26 H26B 107.7
C26 C27 H27A 109.5
C26 C27 H27B 109.5
H27A C27 H27B 109.5
C26 C27 H27C 109.5
H27A C27 H27C 109.5
H27B C27 H27C 109.5
C29 C28 N4 117.5(4)
C29 C28 H28A 107.9
N4 C28 H28A 107.9
C29 C28 H28B 107.9
N4 C28 H28B 107.9
H28A C28 H28B 107.2
C28 C29 C30 109.6(5)
C28 C29 H29A 109.7
C30 C29 H29A 109.7
C28 C29 H29B 109.7
C30 C29 H29B 109.7
H29A C29 H29B 108.2
C31 C30 C29 112.6(6)
C31 C30 H30A 109.1
C29 C30 H30A 109.1
C31 C30 H30B 109.1
C29 C30 H30B 109.1
H30A C30 H30B 107.8
C30 C31 H31A 109.5
C30 C31 H31B 109.5
H31A C31 H31B 109.5
C30 C31 H31C 109.5
H31A C31 H31C 109.5
H31B C31 H31C 109.5
C33 C32 N4 117.3(3)
C33 C32 H32A 108.0
N4 C32 H32A 108.0
C33 C32 H32B 108.0
N4 C32 H32B 108.0
H32A C32 H32B 107.2
C32 C33 C34 109.7(4)
C32 C33 H33A 109.7
C34 C33 H33A 109.7
C32 C33 H33B 109.7
C34 C33 H33B 109.7
H33A C33 H33B 108.2
C35 C34 C33 113.1(4)
C35 C34 H34A 109.0
C33 C34 H34A 109.0
C35 C34 H34B 109.0
C33 C34 H34B 109.0
H34A C34 H34B 107.8
C34 C35 H35A 109.5
C34 C35 H35B 109.5
H35A C35 H35B 109.5
C34 C35 H35C 109.5
H35A C35 H35C 109.5
H35B C35 H35C 109.5
C37 C36 N4 117.7(4)
C37 C36 H36A 107.9
N4 C36 H36A 107.9
C37 C36 H36B 107.9
N4 C36 H36B 107.9
H36A C36 H36B 107.2
C36 C37 C38 109.3(4)
C36 C37 H37A 109.8
C38 C37 H37A 109.8
C36 C37 H37B 109.8
C38 C37 H37B 109.8
H37A C37 H37B 108.3
C39 C38 C37 113.7(4)
C39 C38 H38A 108.8
C37 C38 H38A 108.8
C39 C38 H38B 108.8
C37 C38 H38B 108.8
H38A C38 H38B 107.7
C38 C39 H39A 109.5
C38 C39 H39B 109.5
H39A C39 H39B 109.5
C38 C39 H39C 109.5
H39A C39 H39C 109.5
H39B C39 H39C 109.5
C41 C40 N4 115.7(3)
C41 C40 H40A 108.4
N4 C40 H40A 108.4
C41 C40 H40B 108.4
N4 C40 H40B 108.4
H40A C40 H40B 107.4
C40 C41 C42 111.3(4)
C40 C41 H41A 109.4
C42 C41 H41A 109.4
C40 C41 H41B 109.4
C42 C41 H41B 109.4
H41A C41 H41B 108.0
C43 C42 C41 114.9(5)
C43 C42 H42A 108.5
C41 C42 H42A 108.5
C43 C42 H42B 108.5
C41 C42 H42B 108.5
H42A C42 H42B 107.5
C42 C43 H43A 109.5
C42 C43 H43B 109.5
H43A C43 H43B 109.5
C42 C43 H43C 109.5
H43A C43 H43C 109.5
H43B C43 H43C 109.5

loop_
_geom_bond_atom_site_label_1
_geom_bond_atom_site_label_2
_geom_bond_distance
Mo1 O6 1.683(3)
Mo1 O2 1.878(3)
Mo1 O3 1.882(3)
Mo1 O5 1.945(3)
Mo1 O4 2.013(3)
Mo1 O1 2.329(3)
Mo2 O8 1.694(3)
Mo2 O9 1.854(3)
Mo2 O13 1.871(3)
Mo2 O7 1.987(3)
Mo2 O2 2.015(3)
Mo2 O1 2.347(3)
Mo3 N1 1.740(3)
Mo3 O12 1.900(3)
Mo3 O18 1.930(3)
Mo3 O3 1.980(3)
Mo3 O9 2.009(3)
Mo3 O1 2.197(3)
Mo4 O10 1.689(3)
Mo4 O7 1.861(3)
Mo4 O5 1.897(3)
Mo4 O14 1.938(3)
Mo4 O11 1.987(3)
Mo4 O1 2.371(3)
Mo5 O15 1.688(3)
Mo5 O4 1.864(3)
Mo5 O11 1.869(3)
Mo5 O12 1.973(3)
Mo5 O16 2.017(3)
Mo5 O1 2.342(3)
Mo6 O17 1.688(3)
Mo6 O16 1.864(3)
Mo6 O14 1.904(3)
Mo6 O18 1.913(3)
Mo6 O13 2.009(3)
Mo6 O1 2.329(3)
N1 C1 1.385(5)
N2 C9 1.328(6)
N2 C10 1.338(6)
C1 C6 1.392(6)
C1 C2 1.390(6)
C2 C3 1.387(6)
C2 H2 0.9500
C3 C4 1.404(6)
C3 H3 0.9500
C4 C5 1.385(6)
C4 C7 1.489(5)
C5 C6 1.388(5)
C5 H5 0.9500
C6 H6 0.9500
C7 C8 1.384(6)
C7 C11 1.391(6)
C8 C9 1.379(6)
C8 H8 0.9500
C9 H9 0.9500
C10 C11 1.394(6)
C10 H10 0.9500
C11 H11 0.9500
N3 C20 1.512(5)
N3 C12 1.516(6)
N3 C16 1.520(5)
N3 C24 1.526(5)
N4 C32 1.511(5)
N4 C40 1.517(5)
N4 C28 1.528(6)
N4 C36 1.527(6)
C12 C13 1.497(7)
C12 H12A 0.9900
C12 H12B 0.9900
C13 C14 1.555(9)
C13 H13A 0.9900
C13 H13B 0.9900
C14 C15 1.401(10)
C14 H14A 0.9900
C14 H14B 0.9900
C15 H15A 0.9800
C15 H15B 0.9800
C15 H15C 0.9800
C16 C17 1.523(6)
C16 H16A 0.9900
C16 H16B 0.9900
C17 C18 1.520(7)
C17 H17A 0.9900
C17 H17B 0.9900
C18 C19 1.515(7)
C18 H18A 0.9900
C18 H18B 0.9900
C19 H19A 0.9800
C19 H19B 0.9800
C19 H19C 0.9800
C20 C21 1.506(6)
C20 H20A 0.9900
C20 H20B 0.9900
C21 C22 1.534(6)
C21 H21A 0.9900
C21 H21B 0.9900
C22 C23 1.509(7)
C22 H22A 0.9900
C22 H22B 0.9900
C23 H23A 0.9800
C23 H23B 0.9800
C23 H23C 0.9800
C24 C25 1.512(6)
C24 H24A 0.9900
C24 H24B 0.9900
C25 C26 1.521(6)
C25 H25A 0.9900
C25 H25B 0.9900
C26 C27 1.507(6)
C26 H26A 0.9900
C26 H26B 0.9900
C27 H27A 0.9800
C27 H27B 0.9800
C27 H27C 0.9800
C28 C29 1.525(8)
C28 H28A 0.9900
C28 H28B 0.9900
C29 C30 1.528(8)
C29 H29A 0.9900
C29 H29B 0.9900
C30 C31 1.517(10)
C30 H30A 0.9900
C30 H30B 0.9900
C31 H31A 0.9800
C31 H31B 0.9800
C31 H31C 0.9800
C32 C33 1.502(6)
C32 H32A 0.9900
C32 H32B 0.9900
C33 C34 1.546(6)
C33 H33A 0.9900
C33 H33B 0.9900
C34 C35 1.467(6)
C34 H34A 0.9900
C34 H34B 0.9900
C35 H35A 0.9800
C35 H35B 0.9800
C35 H35C 0.9800
C36 C37 1.505(7)
C36 H36A 0.9900
C36 H36B 0.9900
C37 C38 1.520(7)
C37 H37A 0.9900
C37 H37B 0.9900
C38 C39 1.512(8)
C38 H38A 0.9900
C38 H38B 0.9900
C39 H39A 0.9800
C39 H39B 0.9800
C39 H39C 0.9800
C40 C41 1.501(6)
C40 H40A 0.9900
C40 H40B 0.9900
C41 C42 1.532(6)
C41 H41A 0.9900
C41 H41B 0.9900
C42 C43 1.499(7)
C42 H42A 0.9900
C42 H42B 0.9900
C43 H43A 0.9800
C43 H43B 0.9800
C43 H43C 0.9800

loop_
_geom_hbond_atom_site_label_D
_geom_hbond_atom_site_label_H
_geom_hbond_atom_site_label_A
_geom_hbond_distance_DH
_geom_hbond_distance_HA
_geom_hbond_distance_DA
_geom_hbond_angle_DHA
_geom_hbond_site_symmetry_A
C6 H6 O6 0.95 2.62 3.151(6) 115.4 4_566
C8 H8 O16 0.95 2.61 3.329(6) 132.7 4_565
C9 H9 O17 0.95 2.52 3.439(6) 163.8 4_565
C10 H10 O8 0.95 2.51 3.262(6) 135.7 4_566
C11 H11 O2 0.95 2.49 3.413(6) 164.6 4_566
C20 H20A O12 0.99 2.32 3.293(5) 167.1 4_565
C24 H24A O9 0.99 2.64 3.470(5) 141.7 .
C36 H36A O17 0.99 2.60 3.566(5) 164.4 3_657
C36 H36B O17 0.99 2.33 3.305(5) 169.7 .
C40 H40B O10 0.99 2.48 3.312(5) 141.7 1_455

loop_
_geom_torsion_atom_site_label_1
_geom_torsion_atom_site_label_2
_geom_torsion_atom_site_label_3
_geom_torsion_atom_site_label_4
_geom_torsion
O6 Mo1 O2 Mo2 -177.85(15)
O3 Mo1 O2 Mo2 -72.62(15)
O5 Mo1 O2 Mo2 79.95(15)
O4 Mo1 O2 Mo2 10.4(3)
O1 Mo1 O2 Mo2 3.45(13)
O6 Mo1 O3 Mo3 -178.32(15)
O2 Mo1 O3 Mo3 76.50(16)
O5 Mo1 O3 Mo3 -13.2(3)
O4 Mo1 O3 Mo3 -76.97(15)
O1 Mo1 O3 Mo3 -0.67(13)
O15 Mo5 O4 Mo1 179.92(14)
O11 Mo5 O4 Mo1 74.72(15)
O12 Mo5 O4 Mo1 -77.81(15)
O16 Mo5 O4 Mo1 -9.9(3)
O1 Mo5 O4 Mo1 -2.55(13)
O10 Mo4 O5 Mo1 175.29(17)
O7 Mo4 O5 Mo1 69.57(17)
O14 Mo4 O5 Mo1 -18.3(3)
O11 Mo4 O5 Mo1 -83.31(16)
O1 Mo4 O5 Mo1 -7.34(14)
O10 Mo4 O7 Mo2 176.85(17)
O5 Mo4 O7 Mo2 -78.37(17)
O14 Mo4 O7 Mo2 72.87(17)
O11 Mo4 O7 Mo2 1.5(4)
O1 Mo4 O7 Mo2 -2.57(14)
O8 Mo2 O9 Mo3 178.03(15)
O13 Mo2 O9 Mo3 71.90(15)
O7 Mo2 O9 Mo3 -16.6(4)
O2 Mo2 O9 Mo3 -80.22(15)
O1 Mo2 O9 Mo3 -4.81(13)
O15 Mo5 O11 Mo4 -178.94(16)
O4 Mo5 O11 Mo4 -72.07(16)
O12 Mo5 O11 Mo4 16.9(4)
O16 Mo5 O11 Mo4 80.89(16)
O1 Mo5 O11 Mo4 5.26(14)
N1 Mo3 O12 Mo5 -175.18(17)
O18 Mo3 O12 Mo5 80.49(15)
O3 Mo3 O12 Mo5 -76.07(15)
O9 Mo3 O12 Mo5 -2.9(4)
O1 Mo3 O12 Mo5 2.04(14)
O8 Mo2 O13 Mo6 -179.41(15)
O9 Mo2 O13 Mo6 -74.09(15)
O7 Mo2 O13 Mo6 77.57(15)
O2 Mo2 O13 Mo6 13.2(3)
O1 Mo2 O13 Mo6 1.44(13)
O17 Mo6 O16 Mo5 174.94(15)
O14 Mo6 O16 Mo5 71.94(15)
O18 Mo6 O16 Mo5 -80.56(15)
O13 Mo6 O16 Mo5 -5.4(3)
O1 Mo6 O16 Mo5 -4.83(13)
N1 C1 C2 C3 178.1(4)
C6 C1 C2 C3 -2.1(6)
C1 C2 C3 C4 -0.2(6)
C2 C3 C4 C5 2.8(6)
C2 C3 C4 C7 -173.3(4)
C3 C4 C5 C6 -3.2(6)
C7 C4 C5 C6 172.8(4)
C4 C5 C6 C1 1.0(6)
N1 C1 C6 C5 -178.5(3)
C2 C1 C6 C5 1.7(6)
C5 C4 C7 C8 -154.9(4)
C3 C4 C7 C8 21.0(6)
C5 C4 C7 C11 20.9(6)
C3 C4 C7 C11 -163.1(4)
C11 C7 C8 C9 1.2(6)
C4 C7 C8 C9 177.3(4)
C10 N2 C9 C8 -0.7(7)
C7 C8 C9 N2 -0.3(7)
C9 N2 C10 C11 0.6(7)
N2 C10 C11 C7 0.3(7)
C8 C7 C11 C10 -1.2(6)
C4 C7 C11 C10 -177.3(4)
C20 N3 C12 C13 178.9(4)
C16 N3 C12 C13 -59.9(5)
C24 N3 C12 C13 58.7(5)
N3 C12 C13 C14 177.2(5)
C12 C13 C14 C15 173.4(8)
C20 N3 C16 C17 62.5(5)
C12 N3 C16 C17 -55.2(5)
C24 N3 C16 C17 -176.5(4)
N3 C16 C17 C18 -177.2(4)
C16 C17 C18 C19 -178.3(5)
C12 N3 C20 C21 -179.4(4)
C16 N3 C20 C21 58.7(5)
C24 N3 C20 C21 -59.3(5)
N3 C20 C21 C22 172.9(3)
C20 C21 C22 C23 169.3(4)
C20 N3 C24 C25 -53.4(5)
C12 N3 C24 C25 63.4(5)
C16 N3 C24 C25 -174.4(4)
N3 C24 C25 C26 -173.5(4)
C24 C25 C26 C27 -177.1(4)
C32 N4 C28 C29 -64.0(5)
C40 N4 C28 C29 52.7(5)
C36 N4 C28 C29 174.3(4)
N4 C28 C29 C30 169.6(4)
C28 C29 C30 C31 170.6(6)
C40 N4 C32 C33 -176.8(5)
C28 N4 C32 C33 -56.4(6)
C36 N4 C32 C33 61.8(6)
N4 C32 C33 C34 176.8(5)
C32 C33 C34 C35 -175.4(5)
C32 N4 C36 C37 59.4(5)
C40 N4 C36 C37 -58.7(5)
C28 N4 C36 C37 179.8(4)
N4 C36 C37 C38 -176.5(3)
C36 C37 C38 C39 -177.7(4)
C32 N4 C40 C41 -176.4(5)
C28 N4 C40 C41 64.1(6)
C36 N4 C40 C41 -54.5(6)
N4 C40 C41 C42 -173.0(4)
C40 C41 C42 C43 69.6(6)
